data_2232561
loop_
_publ_author_name
'Mol\<canov, Kre\<simir'
'Stoli\'c, Ivana'
'Koji\'c-Prodi\'c, Biserka'
'Baji\'c, Miroslav'

_publ_section_title
;
 Bis[2-(4-aminophenyl)-4,5-dihydro-1<i>H</i>-imidazol-3-ium] dichloride
 monohydrate
;
_journal_coeditor_code BQ2316
_journal_issue 12
_journal_name_full 'Acta Crystallographica Section E'
_journal_page_first o3450
_journal_page_last o3451
_journal_paper_doi 10.1107/S1600536811050070
_journal_volume 67
_journal_year 2011
_chemical_formula_iupac '2C9 H12 N3 +, 2Cl -, H2 O'
_chemical_formula_moiety '2(C9 H12 N3 +), 2(Cl -), H2 O'
_chemical_formula_sum 'C9 H13 Cl N3 O0.5'
_chemical_formula_weight 206.67
_chemical_name_systematic
;
Bis[2-(4-aminophenyl)-4,5-dihydro-1<i>H</i>-imidazol-3-ium] dichloride hydrate
;
_space_group_IT_number 61
_symmetry_cell_setting orthorhombic
_symmetry_space_group_name_Hall '-P 2ac 2ab'
_symmetry_space_group_name_H-M 'P b c a'
_audit_creation_method 'WinGX routine CIF_UPDATE'
_cell_angle_alpha 90
_cell_angle_beta 90
_cell_angle_gamma 90
_cell_formula_units_Z 16
_cell_length_a 10.5307(2)
_cell_length_b 17.9659(4)
_cell_length_c 22.4290(5)
_cell_measurement_reflns_used 4375
_cell_measurement_temperature 293(2)
_cell_measurement_theta_max 75.9604
_cell_measurement_theta_min 3.149
_cell_volume 4243.42(16)
_computing_cell_refinement 'CrysAlis PRO (Oxford Diffraction, 2010)'
_computing_data_collection 'CrysAlis PRO (Oxford Diffraction, 2010)'
_computing_data_reduction 'CrysAlis PRO (Oxford Diffraction, 2010)'
_computing_molecular_graphics 'ORTEP-3 for Windows (Farrugia, 1997)'
_computing_publication_material 'WinGX (Farrugia, 1999)'
_computing_structure_refinement 'SHELXL97 (Sheldrick, 2008)'
_computing_structure_solution 'SHELXS97 (Sheldrick, 2008)'
_diffrn_ambient_temperature 293(2)
_diffrn_measured_fraction_theta_full 0.985
_diffrn_measured_fraction_theta_max 0.985
_diffrn_measurement_device_type 'Oxford Xcalibur Nova R Ruby'
_diffrn_measurement_method 'CCD detector, \w scans'
_diffrn_radiation_type CuK\a
_diffrn_radiation_wavelength 1.54184
_diffrn_reflns_av_R_equivalents 0.0303
_diffrn_reflns_limit_h_max 13
_diffrn_reflns_limit_h_min -10
_diffrn_reflns_limit_k_max 18
_diffrn_reflns_limit_k_min -22
_diffrn_reflns_limit_l_max 27
_diffrn_reflns_limit_l_min -12
_diffrn_reflns_number 13695
_diffrn_reflns_theta_full 76.15
_diffrn_reflns_theta_max 76.15
_diffrn_reflns_theta_min 3.94
_exptl_absorpt_coefficient_mu 2.914
_exptl_absorpt_correction_T_max 0.8923
_exptl_absorpt_correction_T_min 0.3886
_exptl_absorpt_correction_type multi-scan
_exptl_absorpt_process_details
;
(ABSPACK; Oxford Diffraction, 2010)
;
_exptl_crystal_colour colourless
_exptl_crystal_density_diffrn 1.294
_exptl_crystal_density_method 'not measured'
_exptl_crystal_description prism
_exptl_crystal_F_000 1744
_exptl_crystal_size_max 0.4
_exptl_crystal_size_mid 0.05
_exptl_crystal_size_min 0.04
_refine_diff_density_max 0.240
_refine_diff_density_min -0.134
_refine_ls_extinction_method none
_refine_ls_goodness_of_fit_ref 1.004
_refine_ls_hydrogen_treatment mixed
_refine_ls_matrix_type full
_refine_ls_number_parameters 348
_refine_ls_number_reflns 4375
_refine_ls_number_restraints 3
_refine_ls_restrained_S_all 1.004
_refine_ls_R_factor_gt 0.0450
_refine_ls_shift/su_max 0
_refine_ls_structure_factor_coef Fsqd
_refine_ls_weighting_details 'calc w=1/[\s^2^(Fo^2^)+(0.0664P)^2^+0.1666P] where P=(Fo^2^+2Fc^2^)/3'
_refine_ls_weighting_scheme calc
_refine_ls_wR_factor_ref 0.1164
_reflns_number_gt 3054
_reflns_number_total 4375
_reflns_threshold_expression I>2sigma(I)
_cod_data_source_file bq2316.cif
_cod_data_source_block I
_cod_database_code 2232561
_cod_database_fobs_code 2232561

loop_
_symmetry_equiv_pos_as_xyz
'x, y, z'
'-x+1/2, -y, z+1/2'
'-x, y+1/2, -z+1/2'
'x+1/2, -y+1/2, -z'
'-x, -y, -z'
'x-1/2, y, -z-1/2'
'x, -y-1/2, z-1/2'
'-x-1/2, y-1/2, z'

loop_
_atom_site_type_symbol
_atom_site_label
_atom_site_fract_x
_atom_site_fract_y
_atom_site_fract_z
_atom_site_U_iso_or_equiv
_atom_site_adp_type
_atom_site_calc_flag
_atom_site_refinement_flags
_atom_site_occupancy
C C1A 0.15472(18) 0.24466(12) 0.46353(9) 0.0591(4) Uani d . 1
C C2A 0.2329(2) 0.20468(13) 0.50240(9) 0.0677(5) Uani d . 1
H H2A 0.2799 0.1647 0.488 0.081 Uiso calc R 1
C C3A 0.2413(2) 0.22367(13) 0.56166(9) 0.0649(5) Uani d . 1
H H3A 0.2947 0.1966 0.5866 0.078 Uiso calc R 1
C C4A 0.17150(17) 0.28251(10) 0.58513(8) 0.0529(4) Uani d . 1
C C5A 0.09206(18) 0.32174(11) 0.54635(9) 0.0590(4) Uani d . 1
H H5A 0.0434 0.3609 0.561 0.071 Uiso calc R 1
C C6A 0.08469(19) 0.30346(12) 0.48693(9) 0.0630(5) Uani d . 1
H H6A 0.032 0.3309 0.4619 0.076 Uiso calc R 1
C C7A 0.17897(17) 0.30141(10) 0.64793(8) 0.0536(4) Uani d . 1
C C8A 0.2419(2) 0.29987(16) 0.74592(10) 0.0797(6) Uani d . 1
H H811 0.3175 0.3238 0.7616 0.096 Uiso calc R 1
H H812 0.2177 0.2594 0.7722 0.096 Uiso calc R 1
C C9A 0.1344(2) 0.35524(14) 0.73860(10) 0.0759(6) Uani d . 1
H H911 0.0625 0.3423 0.7636 0.091 Uiso calc R 1
H H912 0.1618 0.4054 0.7481 0.091 Uiso calc R 1
N N1A 0.1465(2) 0.22627(13) 0.40482(8) 0.0825(6) Uani d . 1
H H11 0.0974 0.2511 0.3815 0.099 Uiso calc R 1
H H12 0.1904 0.1898 0.391 0.099 Uiso calc R 1
N N2A 0.26224(17) 0.27362(11) 0.68540(8) 0.0705(5) Uani d . 1
H H2C 0.3218 0.2434 0.6753 0.085 Uiso calc R 1
N N3A 0.10317(17) 0.34793(10) 0.67552(8) 0.0671(4) Uani d . 1
H H3C 0.0421 0.3714 0.6584 0.081 Uiso calc R 1
C C1B 0.7185(2) 0.49540(12) 0.38839(10) 0.0699(5) Uani d . 1
C C2B 0.7994(2) 0.48300(13) 0.43669(11) 0.0726(6) Uani d . 1
H H2B 0.8718 0.4542 0.4314 0.087 Uiso calc R 1
C C3B 0.7741(2) 0.51242(13) 0.49165(10) 0.0677(5) Uani d . 1
H H3B 0.8288 0.5024 0.5232 0.081 Uiso calc R 1
C C4B 0.66745(19) 0.55730(11) 0.50120(9) 0.0597(4) Uani d . 1
C C5B 0.5881(2) 0.57082(13) 0.45265(11) 0.0679(5) Uani d . 1
H H5B 0.5171 0.601 0.4577 0.082 Uiso calc R 1
C C6B 0.6124(2) 0.54067(14) 0.39764(11) 0.0738(6) Uani d . 1
H H6B 0.5576 0.5505 0.3661 0.089 Uiso calc R 1
C C7B 0.64277(17) 0.58804(11) 0.55951(10) 0.0593(5) Uani d . 1
C C8B 0.6543(2) 0.60604(14) 0.66131(11) 0.0752(6) Uani d . 1
H H821 0.7238 0.632 0.6807 0.09 Uiso calc R 1
H H822 0.6143 0.5728 0.6897 0.09 Uiso calc R 1
C C9B 0.5585(2) 0.66057(15) 0.63481(12) 0.0809(7) Uani d . 1
H H921 0.4744 0.6527 0.6512 0.097 Uiso calc R 1
H H922 0.5839 0.7117 0.6419 0.097 Uiso calc R 1
N N1B 0.7415(2) 0.46400(14) 0.33459(10) 0.0947(7) Uani d . 1
H H21 0.8067 0.4359 0.3298 0.114 Uiso calc R 1
H H22 0.6908 0.4722 0.3053 0.114 Uiso calc R 1
N N2B 0.69789(18) 0.56590(11) 0.60876(8) 0.0702(5) Uani d . 1
H H2D 0.7541 0.5312 0.6099 0.084 Uiso calc R 1
N N3B 0.56234(18) 0.64252(11) 0.57148(9) 0.0762(5) Uani d . 1
H H3D 0.5174 0.6648 0.5449 0.091 Uiso calc R 1
Cl Cl1 0.33702(5) 0.08741(3) 0.36842(2) 0.06847(16) Uani d . 1
Cl Cl2 0.48675(5) 0.16106(3) 0.68365(3) 0.08017(19) Uani d . 1
O O1 0.4366(2) 0.99224(11) 0.26032(8) 0.0905(5) Uani d D 1
H H1A 0.461(3) 0.9475(12) 0.2776(14) 0.136 Uiso d D 1
H H1B 0.396(3) 1.0191(15) 0.2913(12) 0.136 Uiso d D 1

loop_
_atom_site_aniso_label
_atom_site_aniso_U_11
_atom_site_aniso_U_22
_atom_site_aniso_U_33
_atom_site_aniso_U_12
_atom_site_aniso_U_13
_atom_site_aniso_U_23
C1A 0.0660(10) 0.0683(11) 0.0431(10) -0.0008(9) 0.0021(9) 0.0024(9)
C2A 0.0789(12) 0.0720(13) 0.0522(12) 0.0194(10) 0.0007(10) -0.0040(10)
C3A 0.0728(11) 0.0716(12) 0.0503(11) 0.0160(10) -0.0065(9) -0.0001(9)
C4A 0.0563(9) 0.0563(10) 0.0461(10) -0.0010(8) 0.0003(8) 0.0006(8)
C5A 0.0666(10) 0.0577(10) 0.0527(11) 0.0084(9) 0.0027(9) 0.0007(8)
C6A 0.0677(10) 0.0707(12) 0.0506(11) 0.0092(10) -0.0040(9) 0.0071(9)
C7A 0.0588(9) 0.0527(9) 0.0492(10) -0.0024(8) -0.0012(8) 0.0008(8)
C8A 0.0945(15) 0.0948(17) 0.0499(12) 0.0214(13) -0.0123(11) -0.0105(11)
C9A 0.0898(14) 0.0868(15) 0.0511(12) 0.0187(13) -0.0059(11) -0.0109(11)
N1A 0.1041(14) 0.0982(15) 0.0453(10) 0.0272(12) -0.0067(10) -0.0056(9)
N2A 0.0768(10) 0.0855(12) 0.0491(10) 0.0234(9) -0.0076(8) -0.0075(8)
N3A 0.0762(10) 0.0756(11) 0.0496(10) 0.0201(9) -0.0077(8) -0.0088(8)
C1B 0.0866(13) 0.0648(12) 0.0582(12) -0.0045(11) 0.0046(11) 0.0040(10)
C2B 0.0807(13) 0.0690(13) 0.0682(14) 0.0124(11) 0.0058(11) 0.0054(11)
C3B 0.0758(12) 0.0672(12) 0.0601(13) 0.0098(10) -0.0006(10) 0.0069(10)
C4B 0.0647(10) 0.0540(10) 0.0606(12) -0.0013(9) 0.0017(9) 0.0084(9)
C5B 0.0686(11) 0.0669(12) 0.0684(14) 0.0044(10) -0.0027(10) 0.0054(10)
C6B 0.0821(13) 0.0794(15) 0.0600(13) -0.0002(12) -0.0092(11) 0.0080(11)
C7B 0.0587(9) 0.0559(10) 0.0634(12) 0.0002(8) 0.0003(9) 0.0057(9)
C8B 0.0797(13) 0.0808(15) 0.0652(14) 0.0153(12) 0.0023(11) -0.0055(11)
C9B 0.0854(14) 0.0821(15) 0.0753(16) 0.0220(13) 0.0018(13) -0.0069(12)
N1B 0.1131(15) 0.1059(17) 0.0651(13) 0.0179(14) -0.0007(12) -0.0067(12)
N2B 0.0787(10) 0.0727(11) 0.0592(10) 0.0204(9) -0.0019(9) -0.0008(8)
N3B 0.0819(11) 0.0759(11) 0.0707(12) 0.0247(10) -0.0048(10) 0.0015(9)
Cl1 0.0833(3) 0.0644(3) 0.0577(3) -0.0134(2) 0.0066(2) -0.0012(2)
Cl2 0.0760(3) 0.0766(3) 0.0879(4) 0.0119(3) 0.0061(3) 0.0194(3)
O1 0.1249(14) 0.0828(11) 0.0637(10) 0.0098(11) 0.0000(10) 0.0030(8)

loop_
_atom_type_symbol
_atom_type_description
_atom_type_scat_dispersion_real
_atom_type_scat_dispersion_imag
_atom_type_scat_source
C C 0.0181 0.0091 'International Tables Vol C Tables 4.2.6.8 and 6.1.1.4'
H H 0 0 'International Tables Vol C Tables 4.2.6.8 and 6.1.1.4'
Cl Cl 0.3639 0.7018 'International Tables Vol C Tables 4.2.6.8 and 6.1.1.4'
N N 0.0311 0.018 'International Tables Vol C Tables 4.2.6.8 and 6.1.1.4'
O O 0.0492 0.0322 'International Tables Vol C Tables 4.2.6.8 and 6.1.1.4'

loop_
_geom_angle_atom_site_label_1
_geom_angle_atom_site_label_2
_geom_angle_atom_site_label_3
_geom_angle
N1A C1A C6A 121.06(19)
N1A C1A C2A 121.1(2)
C6A C1A C2A 117.84(19)
C3A C2A C1A 120.9(2)
C3A C2A H2A 119.6
C1A C2A H2A 119.6
C2A C3A C4A 121.37(19)
C2A C3A H3A 119.3
C4A C3A H3A 119.3
C3A C4A C5A 117.64(18)
C3A C4A C7A 121.11(17)
C5A C4A C7A 121.23(17)
C6A C5A C4A 121.10(19)
C6A C5A H5A 119.4
C4A C5A H5A 119.4
C5A C6A C1A 121.15(19)
C5A C6A H6A 119.4
C1A C6A H6A 119.4
N3A C7A N2A 110.29(18)
N3A C7A C4A 125.06(17)
N2A C7A C4A 124.64(18)
N2A C8A C9A 102.81(17)
N2A C8A H811 111.2
C9A C8A H811 111.2
N2A C8A H812 111.2
C9A C8A H812 111.2
H811 C8A H812 109.1
N3A C9A C8A 102.38(17)
N3A C9A H911 111.3
C8A C9A H911 111.3
N3A C9A H912 111.3
C8A C9A H912 111.3
H911 C9A H912 109.2
C1A N1A H11 120
C1A N1A H12 120
H11 N1A H12 120
C7A N2A C8A 112.10(18)
C7A N2A H2C 124
C8A N2A H2C 124
C7A N3A C9A 112.22(17)
C7A N3A H3C 123.9
C9A N3A H3C 123.9
N1B C1B C2B 121.1(2)
N1B C1B C6B 121.2(2)
C2B C1B C6B 117.7(2)
C3B C2B C1B 121.3(2)
C3B C2B H2B 119.4
C1B C2B H2B 119.4
C2B C3B C4B 121.1(2)
C2B C3B H3B 119.4
C4B C3B H3B 119.4
C5B C4B C3B 117.5(2)
C5B C4B C7B 122.24(19)
C3B C4B C7B 120.26(19)
C6B C5B C4B 121.5(2)
C6B C5B H5B 119.3
C4B C5B H5B 119.3
C5B C6B C1B 120.8(2)
C5B C6B H6B 119.6
C1B C6B H6B 119.6
N2B C7B N3B 109.7(2)
N2B C7B C4B 124.63(18)
N3B C7B C4B 125.64(19)
N2B C8B C9B 102.17(19)
N2B C8B H821 111.3
C9B C8B H821 111.3
N2B C8B H822 111.3
C9B C8B H822 111.3
H821 C8B H822 109.2
N3B C9B C8B 102.61(18)
N3B C9B H921 111.2
C8B C9B H921 111.2
N3B C9B H922 111.2
C8B C9B H922 111.2
H921 C9B H922 109.2
C1B N1B H21 120
C1B N1B H22 120
H21 N1B H22 120
C7B N2B C8B 113.13(18)
C7B N2B H2D 123.4
C8B N2B H2D 123.4
C7B N3B C9B 112.36(19)
C7B N3B H3D 123.8
C9B N3B H3D 123.8
H1A O1 H1B 105(2)

loop_
_geom_bond_atom_site_label_1
_geom_bond_atom_site_label_2
_geom_bond_distance
C1A N1A 1.360(3)
C1A C6A 1.391(3)
C1A C2A 1.398(3)
C2A C3A 1.375(3)
C2A H2A 0.93
C3A C4A 1.391(3)
C3A H3A 0.93
C4A C5A 1.398(3)
C4A C7A 1.451(3)
C5A C6A 1.375(3)
C5A H5A 0.93
C6A H6A 0.93
C7A N3A 1.311(2)
C7A N2A 1.313(2)
C8A N2A 1.453(3)
C8A C9A 1.516(3)
C8A H811 0.97
C8A H812 0.97
C9A N3A 1.458(3)
C9A H911 0.97
C9A H912 0.97
N1A H11 0.86
N1A H12 0.86
N2A H2C 0.86
N3A H3C 0.86
C1B N1B 1.354(3)
C1B C2B 1.396(3)
C1B C6B 1.397(3)
C2B C3B 1.367(3)
C2B H2B 0.93
C3B C4B 1.399(3)
C3B H3B 0.93
C4B C5B 1.394(3)
C4B C7B 1.443(3)
C5B C6B 1.372(3)
C5B H5B 0.93
C6B H6B 0.93
C7B N2B 1.310(3)
C7B N3B 1.322(3)
C8B N2B 1.456(3)
C8B C9B 1.527(3)
C8B H821 0.97
C8B H822 0.97
C9B N3B 1.458(3)
C9B H921 0.97
C9B H922 0.97
N1B H21 0.86
N1B H22 0.86
N2B H2D 0.86
N3B H3D 0.86
O1 H1A 0.928(17)
O1 H1B 0.947(17)

loop_
_geom_hbond_atom_site_label_D
_geom_hbond_atom_site_label_H
_geom_hbond_atom_site_label_A
_geom_hbond_site_symmetry_A
_geom_hbond_distance_DH
_geom_hbond_distance_HA
_geom_hbond_distance_DA
_geom_hbond_angle_DHA
N1A H11 Cl2 4_456 0.86 2.45 3.296(2) 169.8
N1A H12 Cl1 . 0.86 2.45 3.304(2) 169.7
N1B H21 Cl2 4_556 0.86 2.59 3.448(2) 173.8
N1B H22 O1 3_645 0.86 2.02 2.882(3) 176.7
N2A H2C Cl2 . 0.86 2.29 3.1113(18) 160
N2B H2D Cl1 4_556 0.86 2.35 3.1615(19) 156.7
N3A H3C Cl1 4_456 0.86 2.36 3.1900(17) 162.2
O1 H1A Cl2 5_666 0.928(17) 2.206(17) 3.1329(19) 178(3)
O1 H1B Cl1 1_565 0.947(17) 2.210(18) 3.147(2) 170(3)

loop_
_geom_torsion_atom_site_label_1
_geom_torsion_atom_site_label_2
_geom_torsion_atom_site_label_3
_geom_torsion_atom_site_label_4
_geom_torsion
N1A C1A C2A C3A 179.7(2)
C6A C1A C2A C3A -0.8(3)
C1A C2A C3A C4A 0.7(4)
C2A C3A C4A C5A 0.1(3)
C2A C3A C4A C7A 178.9(2)
C3A C4A C5A C6A -0.9(3)
C7A C4A C5A C6A -179.66(19)
C4A C5A C6A C1A 0.9(3)
N1A C1A C6A C5A 179.4(2)
C2A C1A C6A C5A 0.0(3)
C3A C4A C7A N3A -169.1(2)
C5A C4A C7A N3A 9.6(3)
C3A C4A C7A N2A 10.2(3)
C5A C4A C7A N2A -171.1(2)
N2A C8A C9A N3A 4.1(3)
N3A C7A N2A C8A 2.6(3)
C4A C7A N2A C8A -176.8(2)
C9A C8A N2A C7A -4.3(3)
N2A C7A N3A C9A 0.5(3)
C4A C7A N3A C9A 179.9(2)
C8A C9A N3A C7A -3.1(3)
N1B C1B C2B C3B -177.6(2)
C6B C1B C2B C3B 1.7(4)
C1B C2B C3B C4B -1.3(4)
C2B C3B C4B C5B 0.0(3)
C2B C3B C4B C7B -179.8(2)
C3B C4B C5B C6B 0.8(3)
C7B C4B C5B C6B -179.5(2)
C4B C5B C6B C1B -0.3(4)
N1B C1B C6B C5B 178.4(2)
C2B C1B C6B C5B -0.9(3)
C5B C4B C7B N2B 165.7(2)
C3B C4B C7B N2B -14.6(3)
C5B C4B C7B N3B -14.6(3)
C3B C4B C7B N3B 165.2(2)
N2B C8B C9B N3B 0.3(3)
N3B C7B N2B C8B 0.8(3)
C4B C7B N2B C8B -179.5(2)
C9B C8B N2B C7B -0.7(3)
N2B C7B N3B C9B -0.6(3)
C4B C7B N3B C9B 179.7(2)
C8B C9B N3B C7B 0.1(3)

loop_
_cod_related_entry_id
_cod_related_entry_database
_cod_related_entry_code
1 ChemSpider 30657190
